data_4070039
loop_
_publ_author_name
'Tsui, Jordan A.'
'Sterenberg, Brian T.'

_publ_section_title
;
 A Metal-Templated 4 + 2 Cycloaddition Reaction of an Alkyne and a Diyne
 To Form a 1,2-Aryne
;
_journal_issue 17
_journal_name_full Organometallics
_journal_page_first 4906
_journal_paper_doi 10.1021/om900578d
_journal_volume 28
_journal_year 2009
_chemical_formula_moiety 'C64 H44 O5 P4 Pt1 W1, C H2 Cl2, C0.5 H Cl'
_chemical_formula_sum 'C65.5 H47 Cl5 O5 P4 Pt W'
_chemical_formula_weight 1594.10
_chemical_name_systematic
;
 ?
;
_space_group_IT_number 2
_symmetry_cell_setting triclinic
_symmetry_space_group_name_Hall '-P 1'
_symmetry_space_group_name_H-M 'P -1'
_atom_sites_solution_hydrogens geom
_atom_sites_solution_primary direct
_atom_sites_solution_secondary difmap
_audit_creation_method SHELXL-97
_cell_angle_alpha 95.43
_cell_angle_beta 91.47
_cell_angle_gamma 102.04
_cell_formula_units_Z 2
_cell_length_a 12.8427(4)
_cell_length_b 12.9298(4)
_cell_length_c 18.6476(5)
_cell_measurement_reflns_used 9988
_cell_measurement_temperature 173(2)
_cell_measurement_theta_max 27.43
_cell_measurement_theta_min 2.20
_cell_volume 3011.52(15)
_computing_cell_refinement 'Bruker SAINT'
_computing_data_collection 'Bruker APEX2'
_computing_data_reduction 'Bruker SAINT'
_computing_molecular_graphics 'Ortep-3 for Windows (Farrugia, 1997)'
_computing_publication_material 'WinGX publication routines (Farrugia, 1999)'
_computing_structure_refinement 'SHELXL-97 (Sheldrick, 1997)'
_computing_structure_solution 'SHELXS-86 (Sheldrick, 1986)'
_diffrn_ambient_temperature 173(2)
_diffrn_measured_fraction_theta_full 0.991
_diffrn_measured_fraction_theta_max 0.991
_diffrn_measurement_device_type 'Bruker APEX-II CCD'
_diffrn_measurement_method '\w scans'
_diffrn_radiation_monochromator graphite
_diffrn_radiation_source 'fine-focus sealed tube'
_diffrn_radiation_type MoK\a
_diffrn_radiation_wavelength 0.71073
_diffrn_reflns_av_R_equivalents 0.0253
_diffrn_reflns_av_sigmaI/netI 0.0372
_diffrn_reflns_limit_h_max 16
_diffrn_reflns_limit_h_min -16
_diffrn_reflns_limit_k_max 16
_diffrn_reflns_limit_k_min -16
_diffrn_reflns_limit_l_max 24
_diffrn_reflns_limit_l_min -24
_diffrn_reflns_number 26645
_diffrn_reflns_theta_full 27.48
_diffrn_reflns_theta_max 27.48
_diffrn_reflns_theta_min 1.10
_diffrn_standards_number 0
_exptl_absorpt_coefficient_mu 4.607
_exptl_absorpt_correction_T_max 0.7094
_exptl_absorpt_correction_T_min 0.3386
_exptl_absorpt_correction_type integration
_exptl_absorpt_process_details 'SADABS (Sheldrick, 2008)'
_exptl_crystal_colour yellow
_exptl_crystal_density_diffrn 1.758
_exptl_crystal_density_method 'not measured'
_exptl_crystal_description prism
_exptl_crystal_F_000 1554
_exptl_crystal_size_max 0.30
_exptl_crystal_size_mid 0.11
_exptl_crystal_size_min 0.08
_refine_diff_density_max 1.158
_refine_diff_density_min -0.761
_refine_diff_density_rms 0.101
_refine_ls_extinction_method none
_refine_ls_goodness_of_fit_ref 1.005
_refine_ls_hydrogen_treatment constr
_refine_ls_matrix_type full
_refine_ls_number_parameters 746
_refine_ls_number_reflns 13666
_refine_ls_number_restraints 6
_refine_ls_restrained_S_all 1.009
_refine_ls_R_factor_all 0.0357
_refine_ls_R_factor_gt 0.0255
_refine_ls_shift/su_max 0.002
_refine_ls_shift/su_mean 0.000
_refine_ls_structure_factor_coef Fsqd
_refine_ls_weighting_details 'calc w=1/[\s^2^(Fo^2^)+(0.0265P)^2^+0.7755P] where P=(Fo^2^+2Fc^2^)/3'
_refine_ls_weighting_scheme calc
_refine_ls_wR_factor_gt 0.0542
_refine_ls_wR_factor_ref 0.0582
_reflns_number_gt 11337
_reflns_number_total 13666
_reflns_threshold_expression >2sigma(I)
_cod_data_source_file om900578d_si_003.cif
_cod_data_source_block bts56
_cod_depositor_comments
;
The following automatic conversions were performed:

'_symmetry_cell_setting' value 'Triclinic' changed to 'triclinic'
according to /home/saulius/struct/CIF-dictionaries/cif_core.dic
dictionary named 'cif_core.dic' version 2.4.2 from 2011-04-26.

Automatic conversion script
Id: cif_fix_values 1715 2011-07-08 13:25:40Z adriana 
;
_cod_original_cell_volume 3011.49(15)
_cod_original_sg_symbol_H-M P-1
_cod_original_formula_sum 'C65.50 H47 Cl5 O5 P4 Pt W'
_cod_database_code 4070039

loop_
_symmetry_equiv_pos_as_xyz
'x, y, z'
'-x, -y, -z'

loop_
_atom_site_label
_atom_site_type_symbol
_atom_site_fract_x
_atom_site_fract_y
_atom_site_fract_z
_atom_site_U_iso_or_equiv
_atom_site_adp_type
_atom_site_occupancy
_atom_site_symmetry_multiplicity
_atom_site_calc_flag
_atom_site_refinement_flags
_atom_site_disorder_assembly
_atom_site_disorder_group
O1 O 0.0671(2) 0.2152(2) 0.50416(13) 0.0392(6) Uani 1 1 d . . .
O2 O 0.1828(2) -0.0819(2) 0.52668(13) 0.0408(7) Uani 1 1 d . . .
O3 O -0.10595(19) -0.0891(2) 0.37585(13) 0.0344(6) Uani 1 1 d . . .
O4 O 0.3644(2) 0.1894(2) 0.41931(15) 0.0476(7) Uani 1 1 d . . .
O5 O 0.2573(2) 0.47900(19) 0.37236(13) 0.0359(6) Uani 1 1 d . . .
C1 C 0.0893(3) 0.1508(3) 0.46356(18) 0.0257(7) Uani 1 1 d . . .
C2 C 0.1630(3) -0.0365(3) 0.47930(18) 0.0266(7) Uani 1 1 d . . .
C3 C -0.0192(3) -0.0437(3) 0.38277(17) 0.0228(7) Uani 1 1 d . . .
C4 C 0.2820(3) 0.1330(3) 0.41075(18) 0.0281(8) Uani 1 1 d . . .
C12 C 0.2906(2) -0.0017(2) 0.26083(16) 0.0210(7) Uani 1 1 d . . .
C11 C 0.3138(2) 0.0841(3) 0.23876(16) 0.0199(6) Uani 1 1 d . . .
C10 C 0.3167(2) 0.1958(2) 0.23831(16) 0.0181(6) Uani 1 1 d . . .
C9 C 0.4078(2) 0.2684(2) 0.22265(15) 0.0181(6) Uani 1 1 d . . .
C5 C 0.4164(2) 0.3782(2) 0.24183(16) 0.0193(6) Uani 1 1 d . . .
C6 C 0.3336(3) 0.4102(2) 0.27668(17) 0.0221(7) Uani 1 1 d . . .
C7 C 0.2384(3) 0.3380(3) 0.28685(17) 0.0221(7) Uani 1 1 d . . .
C8 C 0.2250(2) 0.2296(2) 0.26591(16) 0.0189(6) Uani 1 1 d . . .
C13 C 0.3179(3) 0.5167(3) 0.31197(19) 0.0301(8) Uani 1 1 d . . .
H13 H 0.3845 0.5719 0.3246 0.036 Uiso 1 1 calc R . .
C14 C 0.1716(3) 0.4090(3) 0.3280(2) 0.0345(9) Uani 1 1 d . . .
H14 H 0.1107 0.3712 0.3544 0.041 Uiso 1 1 calc R . .
C15 C 0.2344(3) 0.5496(3) 0.2664(2) 0.0381(9) Uani 1 1 d . . .
H15 H 0.2445 0.6065 0.2368 0.046 Uiso 1 1 calc R . .
C16 C 0.1449(3) 0.4833(3) 0.2760(2) 0.0429(10) Uani 1 1 d . . .
H16 H 0.0768 0.4822 0.2546 0.051 Uiso 1 1 calc R . .
C20 C 0.6048(3) 0.5185(3) 0.30931(18) 0.0260(7) Uani 1 1 d . . .
C21 C 0.6948(3) 0.6000(3) 0.3126(2) 0.0389(9) Uani 1 1 d . . .
H21 H 0.7201 0.6289 0.2697 0.047 Uiso 1 1 calc R . .
C22 C 0.7478(3) 0.6393(4) 0.3788(2) 0.0509(12) Uani 1 1 d . . .
H22 H 0.8093 0.6952 0.3810 0.061 Uiso 1 1 calc R . .
C23 C 0.7113(4) 0.5974(4) 0.4412(2) 0.0500(11) Uani 1 1 d . . .
H23 H 0.7470 0.6253 0.4864 0.060 Uiso 1 1 calc R . .
C24 C 0.6233(3) 0.5153(3) 0.4379(2) 0.0397(9) Uani 1 1 d . . .
H24 H 0.5993 0.4853 0.4806 0.048 Uiso 1 1 calc R . .
C25 C 0.5696(3) 0.4763(3) 0.37219(18) 0.0319(8) Uani 1 1 d . . .
H25 H 0.5082 0.4203 0.3703 0.038 Uiso 1 1 calc R . .
C30 C 0.4956(3) 0.5762(3) 0.18314(19) 0.0286(8) Uani 1 1 d . . .
C31 C 0.5045(3) 0.6767(3) 0.2188(2) 0.0413(10) Uani 1 1 d . . .
H31 H 0.5362 0.6934 0.2662 0.050 Uiso 1 1 calc R . .
C32 C 0.4663(4) 0.7535(3) 0.1840(3) 0.0533(12) Uani 1 1 d . . .
H32 H 0.4721 0.8229 0.2078 0.064 Uiso 1 1 calc R . .
C33 C 0.4205(4) 0.7287(4) 0.1158(3) 0.0549(13) Uani 1 1 d . . .
H33 H 0.3955 0.7816 0.0924 0.066 Uiso 1 1 calc R . .
C34 C 0.4101(3) 0.6292(4) 0.0807(2) 0.0496(11) Uani 1 1 d . . .
H34 H 0.3766 0.6127 0.0338 0.060 Uiso 1 1 calc R . .
C35 C 0.4487(3) 0.5525(3) 0.1137(2) 0.0373(9) Uani 1 1 d . . .
H35 H 0.4432 0.4837 0.0891 0.045 Uiso 1 1 calc R . .
C40 C 0.4483(3) 0.1509(3) 0.09352(17) 0.0236(7) Uani 1 1 d . . .
C41 C 0.4163(3) 0.0407(3) 0.08780(19) 0.0333(8) Uani 1 1 d . . .
H41 H 0.4388 0.0017 0.1238 0.040 Uiso 1 1 calc R . .
C42 C 0.3516(3) -0.0119(3) 0.0294(2) 0.0427(10) Uani 1 1 d . . .
H42 H 0.3307 -0.0873 0.0250 0.051 Uiso 1 1 calc R . .
C43 C 0.3173(3) 0.0440(3) -0.0222(2) 0.0412(10) Uani 1 1 d . . .
H43 H 0.2701 0.0075 -0.0608 0.049 Uiso 1 1 calc R . .
C44 C 0.3510(3) 0.1524(3) -0.0182(2) 0.0412(10) Uani 1 1 d . . .
H44 H 0.3292 0.1907 -0.0549 0.049 Uiso 1 1 calc R . .
C45 C 0.4164(3) 0.2054(3) 0.03916(19) 0.0349(9) Uani 1 1 d . . .
H45 H 0.4401 0.2804 0.0416 0.042 Uiso 1 1 calc R . .
C50 C -0.0010(2) 0.2083(2) 0.28342(17) 0.0225(7) Uani 1 1 d . . .
C51 C -0.0633(3) 0.2184(3) 0.34208(18) 0.0263(7) Uani 1 1 d . . .
H51 H -0.0527 0.1838 0.3835 0.032 Uiso 1 1 calc R . .
C52 C -0.1413(3) 0.2784(3) 0.3412(2) 0.0341(9) Uani 1 1 d . . .
H52 H -0.1823 0.2861 0.3823 0.041 Uiso 1 1 calc R . .
C53 C -0.1591(3) 0.3266(3) 0.2809(2) 0.0364(9) Uani 1 1 d . . .
H53 H -0.2117 0.3684 0.2805 0.044 Uiso 1 1 calc R . .
C54 C -0.1004(3) 0.3140(3) 0.2207(2) 0.0339(8) Uani 1 1 d . . .
H54 H -0.1141 0.3458 0.1785 0.041 Uiso 1 1 calc R . .
C55 C -0.0221(3) 0.2554(3) 0.22186(19) 0.0292(8) Uani 1 1 d . . .
H55 H 0.0179 0.2471 0.1803 0.035 Uiso 1 1 calc R . .
C60 C 0.0642(2) 0.0448(2) 0.20020(16) 0.0214(7) Uani 1 1 d . . .
C61 C 0.1137(3) 0.0551(3) 0.13495(18) 0.0302(8) Uani 1 1 d . . .
H61 H 0.1745 0.1103 0.1314 0.036 Uiso 1 1 calc R . .
C62 C 0.0740(3) -0.0155(3) 0.07526(19) 0.0399(10) Uani 1 1 d . . .
H62 H 0.1083 -0.0086 0.0309 0.048 Uiso 1 1 calc R . .
C63 C -0.0144(3) -0.0955(3) 0.0792(2) 0.0394(9) Uani 1 1 d . . .
H63 H -0.0404 -0.1438 0.0379 0.047 Uiso 1 1 calc R . .
C64 C -0.0652(3) -0.1053(3) 0.1431(2) 0.0347(9) Uani 1 1 d . . .
H64 H -0.1268 -0.1598 0.1460 0.042 Uiso 1 1 calc R . .
C65 C -0.0261(3) -0.0358(3) 0.20286(18) 0.0268(7) Uani 1 1 d . . .
H65 H -0.0615 -0.0429 0.2468 0.032 Uiso 1 1 calc R . .
C70 C 0.3081(3) -0.1491(3) 0.36380(18) 0.0261(7) Uani 1 1 d . . .
C71 C 0.2689(3) -0.2344(3) 0.4017(2) 0.0362(9) Uani 1 1 d . . .
H71 H 0.1945 -0.2638 0.3995 0.043 Uiso 1 1 calc R . .
C72 C 0.3368(4) -0.2777(3) 0.4431(2) 0.0431(10) Uani 1 1 d . . .
H72 H 0.3088 -0.3358 0.4695 0.052 Uiso 1 1 calc R . .
C73 C 0.4437(4) -0.2367(4) 0.4460(3) 0.0557(13) Uani 1 1 d . . .
H73 H 0.4903 -0.2663 0.4744 0.067 Uiso 1 1 calc R . .
C74 C 0.4841(4) -0.1528(4) 0.4078(3) 0.0780(18) Uani 1 1 d . . .
H74 H 0.5587 -0.1250 0.4091 0.094 Uiso 1 1 calc R . .
C75 C 0.4149(3) -0.1080(4) 0.3669(3) 0.0564(13) Uani 1 1 d . . .
H75 H 0.4426 -0.0490 0.3413 0.068 Uiso 1 1 calc R . .
C80 C 0.1378(3) -0.1934(2) 0.25478(18) 0.0227(7) Uani 1 1 d . . .
C81 C 0.0453(3) -0.2585(3) 0.2772(2) 0.0298(8) Uani 1 1 d . . .
H81 H 0.0229 -0.2467 0.3248 0.036 Uiso 1 1 calc R . .
C82 C -0.0129(3) -0.3393(3) 0.2300(2) 0.0370(9) Uani 1 1 d . . .
H82 H -0.0753 -0.3836 0.2453 0.044 Uiso 1 1 calc R . .
C83 C 0.0188(3) -0.3563(3) 0.1604(2) 0.0416(10) Uani 1 1 d . . .
H83 H -0.0220 -0.4121 0.1280 0.050 Uiso 1 1 calc R . .
C84 C 0.1094(3) -0.2927(3) 0.1379(2) 0.0384(9) Uani 1 1 d . . .
H84 H 0.1308 -0.3047 0.0900 0.046 Uiso 1 1 calc R . .
C85 C 0.1695(3) -0.2111(3) 0.18488(18) 0.0287(8) Uani 1 1 d . . .
H85 H 0.2321 -0.1676 0.1692 0.034 Uiso 1 1 calc R . .
C90 C 0.5761(2) 0.1485(3) 0.22725(17) 0.0233(7) Uani 1 1 d . . .
C91 C 0.6386(3) 0.0834(3) 0.1958(2) 0.0393(9) Uani 1 1 d . . .
H91 H 0.6449 0.0777 0.1450 0.047 Uiso 1 1 calc R . .
C92 C 0.6921(3) 0.0264(3) 0.2378(2) 0.0467(11) Uani 1 1 d . . .
H92 H 0.7335 -0.0195 0.2155 0.056 Uiso 1 1 calc R . .
C93 C 0.6855(3) 0.0359(3) 0.3111(2) 0.0400(9) Uani 1 1 d . . .
H93 H 0.7225 -0.0029 0.3399 0.048 Uiso 1 1 calc R . .
C94 C 0.6245(3) 0.1024(3) 0.3433(2) 0.0345(9) Uani 1 1 d . . .
H94 H 0.6204 0.1097 0.3942 0.041 Uiso 1 1 calc R . .
C95 C 0.5698(3) 0.1579(3) 0.30179(18) 0.0271(7) Uani 1 1 d . . .
H95 H 0.5276 0.2028 0.3242 0.033 Uiso 1 1 calc R . .
Cl1 Cl 0.74087(7) 0.53643(8) 0.12327(5) 0.0407(2) Uani 1 1 d . . .
Cl2 Cl 0.71664(7) 0.27829(8) 0.06768(5) 0.0333(2) Uani 1 1 d . . .
P1 P 0.53891(7) 0.46770(7) 0.22217(4) 0.02180(18) Uani 1 1 d . . .
P2 P 0.51690(7) 0.23062(7) 0.17239(4) 0.02005(17) Uani 1 1 d . . .
P3 P 0.10399(6) 0.13183(6) 0.28488(4) 0.01847(16) Uani 1 1 d . . .
P4 P 0.21382(7) -0.08706(6) 0.31762(4) 0.02063(17) Uani 1 1 d . . .
Pt Pt 0.627379(10) 0.377713(10) 0.148264(6) 0.02202(4) Uani 1 1 d . . .
W W 0.133731(10) 0.040912(10) 0.396552(6) 0.01892(4) Uani 1 1 d . . .
C100 C 0.1406(3) 0.4311(4) 0.0525(2) 0.0509(11) Uani 1 1 d . . .
H10A H 0.1625 0.4582 0.0061 0.061 Uiso 1 1 calc R . .
H10B H 0.1576 0.4917 0.0906 0.061 Uiso 1 1 calc R . .
Cl10 Cl 0.21195(11) 0.33593(11) 0.07144(9) 0.0750(4) Uani 1 1 d . . .
Cl11 Cl 0.00206(9) 0.37916(9) 0.04745(6) 0.0508(3) Uani 1 1 d . . .
C101 C 0.014(3) 0.5768(19) 0.4980(11) 0.053(8) Uiso 0.15 1 d PD A -1
H10C H -0.0383 0.6145 0.5211 0.063 Uiso 0.15 1 calc PR A -1
H10D H 0.0841 0.6265 0.5031 0.063 Uiso 0.15 1 calc PR A -1
Cl50 Cl -0.0217(8) 0.5504(7) 0.4077(5) 0.052(3) Uiso 0.15 1 d PD A -1
Cl51 Cl 0.0217(14) 0.4664(11) 0.5477(9) 0.104(5) Uiso 0.15 1 d PD A -1
C102 C 0.0527(13) 0.4682(12) 0.4974(8) 0.066(4) Uiso 0.35 1 d PD B -2
H10E H 0.1301 0.4757 0.5075 0.079 Uiso 0.35 1 calc PR B -2
H10F H 0.0287 0.4041 0.4628 0.079 Uiso 0.35 1 calc PR B -2
Cl61 Cl -0.0098(5) 0.4463(4) 0.5753(3) 0.0599(12) Uiso 0.35 1 d PD B -2
Cl60 Cl 0.0357(6) 0.5698(5) 0.4583(5) 0.110(2) Uiso 0.35 1 d PD B -2

loop_
_atom_site_aniso_label
_atom_site_aniso_U_11
_atom_site_aniso_U_22
_atom_site_aniso_U_33
_atom_site_aniso_U_23
_atom_site_aniso_U_13
_atom_site_aniso_U_12
O1 0.0461(17) 0.0350(15) 0.0352(14) -0.0103(12) -0.0046(12) 0.0123(13)
O2 0.0484(17) 0.0522(17) 0.0302(14) 0.0150(13) 0.0024(12) 0.0247(14)
O3 0.0244(14) 0.0403(15) 0.0362(14) 0.0052(12) 0.0002(11) 0.0007(12)
O4 0.0277(15) 0.063(2) 0.0431(16) -0.0044(14) -0.0050(12) -0.0063(14)
O5 0.0391(15) 0.0284(14) 0.0362(14) -0.0078(11) 0.0132(12) 0.0016(12)
C1 0.0255(18) 0.0262(18) 0.0261(17) 0.0035(14) -0.0045(14) 0.0074(15)
C2 0.0263(19) 0.0308(19) 0.0249(17) 0.0024(15) 0.0033(14) 0.0110(15)
C3 0.0256(18) 0.0211(17) 0.0227(16) 0.0026(13) -0.0006(14) 0.0073(14)
C4 0.0253(19) 0.035(2) 0.0236(17) 0.0000(15) -0.0017(14) 0.0073(16)
C12 0.0194(16) 0.0211(17) 0.0227(16) -0.0012(13) -0.0008(13) 0.0061(13)
C11 0.0141(15) 0.0258(17) 0.0195(15) 0.0002(13) -0.0001(12) 0.0044(13)
C10 0.0175(15) 0.0195(16) 0.0177(14) 0.0010(12) -0.0021(12) 0.0059(13)
C9 0.0172(15) 0.0205(16) 0.0171(14) 0.0028(12) -0.0003(12) 0.0050(13)
C5 0.0169(16) 0.0192(16) 0.0211(15) 0.0040(12) -0.0007(12) 0.0016(13)
C6 0.0237(17) 0.0173(16) 0.0254(16) 0.0020(13) 0.0018(13) 0.0044(13)
C7 0.0203(17) 0.0239(17) 0.0227(16) 0.0044(13) 0.0028(13) 0.0050(13)
C8 0.0188(16) 0.0191(16) 0.0190(15) 0.0052(12) 0.0014(12) 0.0030(13)
C13 0.0261(19) 0.0224(18) 0.039(2) -0.0020(15) 0.0093(15) 0.0001(14)
C14 0.028(2) 0.0238(19) 0.050(2) -0.0035(16) 0.0121(17) 0.0044(15)
C15 0.036(2) 0.027(2) 0.054(2) 0.0026(18) -0.0002(19) 0.0147(17)
C16 0.035(2) 0.028(2) 0.069(3) -0.0012(19) -0.003(2) 0.0165(18)
C20 0.0230(18) 0.0266(18) 0.0280(17) 0.0008(14) 0.0002(14) 0.0051(14)
C21 0.035(2) 0.043(2) 0.032(2) 0.0027(17) -0.0009(17) -0.0071(18)
C22 0.037(2) 0.054(3) 0.048(3) -0.004(2) -0.006(2) -0.017(2)
C23 0.048(3) 0.061(3) 0.033(2) -0.006(2) -0.0126(19) 0.000(2)
C24 0.040(2) 0.050(2) 0.0277(19) 0.0087(18) -0.0008(17) 0.006(2)
C25 0.030(2) 0.034(2) 0.0298(18) 0.0048(15) -0.0034(15) 0.0017(16)
C30 0.0244(18) 0.0274(19) 0.0352(19) 0.0122(15) 0.0074(15) 0.0040(15)
C31 0.049(3) 0.030(2) 0.046(2) 0.0083(18) 0.006(2) 0.0087(19)
C32 0.062(3) 0.030(2) 0.073(3) 0.015(2) 0.015(3) 0.017(2)
C33 0.056(3) 0.050(3) 0.072(3) 0.036(3) 0.016(3) 0.028(2)
C34 0.046(3) 0.061(3) 0.049(3) 0.029(2) -0.002(2) 0.017(2)
C35 0.036(2) 0.034(2) 0.044(2) 0.0137(18) -0.0016(18) 0.0089(17)
C40 0.0207(17) 0.0285(18) 0.0211(16) -0.0026(13) 0.0032(13) 0.0058(14)
C41 0.037(2) 0.030(2) 0.0327(19) -0.0026(16) 0.0044(16) 0.0080(17)
C42 0.046(2) 0.035(2) 0.040(2) -0.0132(18) 0.0058(19) 0.0000(19)
C43 0.030(2) 0.057(3) 0.029(2) -0.0184(19) -0.0018(16) 0.0054(19)
C44 0.040(2) 0.059(3) 0.0268(19) 0.0019(18) -0.0023(17) 0.015(2)
C45 0.035(2) 0.038(2) 0.033(2) 0.0036(16) -0.0015(16) 0.0100(17)
C50 0.0160(16) 0.0227(17) 0.0286(17) 0.0033(13) -0.0026(13) 0.0037(13)
C51 0.0191(17) 0.0297(19) 0.0303(18) 0.0062(15) 0.0014(14) 0.0044(14)
C52 0.0248(19) 0.042(2) 0.038(2) 0.0030(17) 0.0064(16) 0.0113(17)
C53 0.0212(19) 0.039(2) 0.052(2) 0.0046(18) -0.0034(17) 0.0140(16)
C54 0.0253(19) 0.038(2) 0.040(2) 0.0105(17) -0.0084(16) 0.0085(16)
C55 0.0232(18) 0.037(2) 0.0297(18) 0.0077(15) -0.0025(14) 0.0106(16)
C60 0.0190(16) 0.0227(17) 0.0231(16) 0.0003(13) -0.0046(13) 0.0073(13)
C61 0.0242(18) 0.037(2) 0.0279(18) 0.0045(15) -0.0022(14) 0.0038(16)
C62 0.037(2) 0.061(3) 0.0204(17) -0.0046(17) -0.0049(16) 0.013(2)
C63 0.041(2) 0.043(2) 0.033(2) -0.0103(17) -0.0149(17) 0.0133(19)
C64 0.028(2) 0.033(2) 0.040(2) 0.0004(17) -0.0139(16) 0.0026(16)
C65 0.0234(18) 0.0288(19) 0.0256(17) 0.0024(14) -0.0046(14) 0.0002(15)
C70 0.0305(19) 0.0223(17) 0.0263(17) 0.0002(14) -0.0043(14) 0.0091(15)
C71 0.039(2) 0.0271(19) 0.043(2) 0.0064(17) -0.0076(18) 0.0079(17)
C72 0.061(3) 0.027(2) 0.041(2) 0.0073(17) -0.013(2) 0.009(2)
C73 0.061(3) 0.044(3) 0.064(3) 0.011(2) -0.034(2) 0.017(2)
C74 0.035(3) 0.080(4) 0.119(5) 0.042(4) -0.032(3) 0.003(3)
C75 0.031(2) 0.055(3) 0.084(3) 0.036(3) -0.017(2) 0.000(2)
C80 0.0246(17) 0.0161(16) 0.0282(17) 0.0014(13) -0.0060(14) 0.0076(13)
C81 0.0286(19) 0.0227(18) 0.039(2) 0.0033(15) 0.0015(16) 0.0066(15)
C82 0.0258(19) 0.0264(19) 0.057(3) 0.0010(17) -0.0065(18) 0.0031(16)
C83 0.037(2) 0.030(2) 0.053(3) -0.0087(18) -0.0143(19) 0.0068(18)
C84 0.042(2) 0.038(2) 0.035(2) -0.0078(17) -0.0058(18) 0.0130(19)
C85 0.0301(19) 0.0250(18) 0.0305(18) -0.0016(14) -0.0051(15) 0.0075(15)
C90 0.0184(16) 0.0246(17) 0.0278(17) 0.0040(14) 0.0009(13) 0.0058(14)
C91 0.042(2) 0.051(2) 0.033(2) 0.0043(18) 0.0062(17) 0.026(2)
C92 0.046(3) 0.050(3) 0.052(3) 0.003(2) 0.000(2) 0.028(2)
C93 0.032(2) 0.040(2) 0.052(2) 0.0146(19) -0.0089(18) 0.0132(18)
C94 0.028(2) 0.042(2) 0.0313(19) 0.0103(17) -0.0080(16) 0.0024(17)
C95 0.0219(18) 0.0315(19) 0.0268(17) 0.0029(15) 0.0008(14) 0.0033(15)
Cl1 0.0324(5) 0.0408(5) 0.0418(5) 0.0059(4) 0.0117(4) -0.0101(4)
Cl2 0.0247(4) 0.0467(5) 0.0280(4) -0.0033(4) 0.0037(3) 0.0091(4)
P1 0.0188(4) 0.0212(4) 0.0241(4) 0.0036(3) 0.0011(3) 0.0008(3)
P2 0.0176(4) 0.0227(4) 0.0204(4) 0.0022(3) 0.0024(3) 0.0052(3)
P3 0.0158(4) 0.0196(4) 0.0203(4) 0.0034(3) 0.0003(3) 0.0037(3)
P4 0.0206(4) 0.0181(4) 0.0232(4) 0.0026(3) -0.0011(3) 0.0042(3)
Pt 0.01623(7) 0.02825(7) 0.02069(7) 0.00341(5) 0.00161(5) 0.00218(5)
W 0.01909(7) 0.01934(7) 0.01819(6) 0.00212(5) -0.00055(5) 0.00383(5)
C100 0.051(3) 0.051(3) 0.052(3) 0.006(2) 0.014(2) 0.013(2)
Cl10 0.0554(8) 0.0631(8) 0.1130(12) 0.0271(8) 0.0028(8) 0.0191(7)
Cl11 0.0493(6) 0.0595(7) 0.0430(6) 0.0078(5) -0.0022(5) 0.0098(5)

loop_
_atom_type_symbol
_atom_type_description
_atom_type_scat_dispersion_real
_atom_type_scat_dispersion_imag
_atom_type_scat_source
C C 0.0033 0.0016 'International Tables Vol C Tables 4.2.6.8 and 6.1.1.4'
H H 0.0000 0.0000 'International Tables Vol C Tables 4.2.6.8 and 6.1.1.4'
Cl Cl 0.1484 0.1585 'International Tables Vol C Tables 4.2.6.8 and 6.1.1.4'
O O 0.0106 0.0060 'International Tables Vol C Tables 4.2.6.8 and 6.1.1.4'
P P 0.1023 0.0942 'International Tables Vol C Tables 4.2.6.8 and 6.1.1.4'
Pt Pt -1.7033 8.3905 'International Tables Vol C Tables 4.2.6.8 and 6.1.1.4'
W W -0.8490 6.8722 'International Tables Vol C Tables 4.2.6.8 and 6.1.1.4'

loop_
_geom_angle_atom_site_label_1
_geom_angle_atom_site_label_2
_geom_angle_atom_site_label_3
_geom_angle
C13 O5 C14 94.9(3)
O1 C1 W 177.3(3)
O2 C2 W 178.1(3)
O3 C3 W 178.3(3)
O4 C4 W 176.9(3)
C11 C12 P4 149.4(3)
C12 C11 C10 155.8(3)
C9 C10 C8 121.9(3)
C9 C10 C11 122.6(3)
C8 C10 C11 114.8(3)
C10 C9 C5 120.1(3)
C10 C9 P2 123.5(2)
C5 C9 P2 116.3(2)
C6 C5 C9 118.0(3)
C6 C5 P1 124.2(2)
C9 C5 P1 117.7(2)
C5 C6 C7 121.6(3)
C5 C6 C13 133.6(3)
C7 C6 C13 104.8(3)
C8 C7 C6 121.9(3)
C8 C7 C14 135.1(3)
C6 C7 C14 102.8(3)
C7 C8 C10 115.7(3)
C7 C8 P3 122.5(2)
C10 C8 P3 121.1(2)
O5 C13 C15 101.6(3)
O5 C13 C6 98.7(2)
C15 C13 C6 106.9(3)
O5 C14 C16 101.2(3)
O5 C14 C7 98.5(3)
C16 C14 C7 106.7(3)
C16 C15 C13 105.5(3)
C15 C16 C14 106.4(4)
C25 C20 C21 119.4(3)
C25 C20 P1 121.9(3)
C21 C20 P1 118.7(3)
C20 C21 C22 119.8(4)
C23 C22 C21 120.3(4)
C24 C23 C22 119.9(4)
C23 C24 C25 120.1(4)
C20 C25 C24 120.4(3)
C31 C30 C35 120.1(3)
C31 C30 P1 124.0(3)
C35 C30 P1 116.0(3)
C30 C31 C32 119.0(4)
C33 C32 C31 120.1(4)
C34 C33 C32 121.2(4)
C33 C34 C35 119.6(4)
C34 C35 C30 120.0(4)
C45 C40 C41 118.8(3)
C45 C40 P2 116.7(3)
C41 C40 P2 124.1(3)
C42 C41 C40 119.7(4)
C43 C42 C41 120.5(4)
C44 C43 C42 120.3(4)
C43 C44 C45 119.7(4)
C44 C45 C40 121.0(4)
C51 C50 C55 118.3(3)
C51 C50 P3 121.2(2)
C55 C50 P3 120.4(2)
C50 C51 C52 120.9(3)
C53 C52 C51 120.0(3)
C52 C53 C54 119.9(3)
C55 C54 C53 120.1(3)
C54 C55 C50 120.6(3)
C61 C60 C65 118.4(3)
C61 C60 P3 126.0(3)
C65 C60 P3 115.5(2)
C62 C61 C60 119.7(3)
C63 C62 C61 121.0(4)
C62 C63 C64 119.9(3)
C65 C64 C63 119.6(4)
C64 C65 C60 121.4(3)
C75 C70 C71 119.2(3)
C75 C70 P4 121.8(3)
C71 C70 P4 118.8(3)
C70 C71 C72 120.8(4)
C73 C72 C71 119.9(4)
C72 C73 C74 120.0(4)
C73 C74 C75 119.9(4)
C70 C75 C74 120.2(4)
C85 C80 C81 119.5(3)
C85 C80 P4 121.1(3)
C81 C80 P4 119.4(3)
C82 C81 C80 119.9(3)
C81 C82 C83 120.3(4)
C84 C83 C82 120.1(4)
C83 C84 C85 120.4(4)
C84 C85 C80 119.7(3)
C91 C90 C95 118.9(3)
C91 C90 P2 119.5(3)
C95 C90 P2 121.2(2)
C90 C91 C92 120.5(4)
C93 C92 C91 120.2(4)
C92 C93 C94 119.7(3)
C95 C94 C93 120.4(3)
C94 C95 C90 120.3(3)
C20 P1 C5 105.21(15)
C20 P1 C30 108.28(16)
C5 P1 C30 104.76(15)
C20 P1 Pt 115.89(11)
C5 P1 Pt 107.88(10)
C30 P1 Pt 113.88(11)
C90 P2 C40 109.87(15)
C90 P2 C9 106.67(14)
C40 P2 C9 102.75(14)
C90 P2 Pt 114.34(11)
C40 P2 Pt 114.02(11)
C9 P2 Pt 108.25(10)
C50 P3 C60 98.51(14)
C50 P3 C8 103.21(14)
C60 P3 C8 106.12(14)
C50 P3 W 119.13(10)
C60 P3 W 116.70(10)
C8 P3 W 111.36(10)
C12 P4 C80 103.39(15)
C12 P4 C70 105.75(15)
C80 P4 C70 104.40(15)
C12 P4 W 101.73(10)
C80 P4 W 124.42(11)
C70 P4 W 115.08(11)
P1 Pt P2 87.95(3)
P1 Pt Cl1 90.65(3)
P2 Pt Cl1 178.41(3)
P1 Pt Cl2 178.16(3)
P2 Pt Cl2 90.74(3)
Cl1 Pt Cl2 90.64(3)
C2 W C1 90.26(13)
C2 W C4 89.86(14)
C1 W C4 86.00(14)
C2 W C3 92.11(13)
C1 W C3 91.13(13)
C4 W C3 176.53(13)
C2 W P4 87.78(9)
C1 W P4 172.66(10)
C4 W P4 86.92(10)
C3 W P4 96.01(9)
C2 W P3 175.76(9)
C1 W P3 93.84(9)
C4 W P3 89.34(10)
C3 W P3 88.90(9)
P4 W P3 88.02(3)
Cl10 C100 Cl11 111.8(2)
Cl50 C101 Cl51 117.7(15)
Cl60 C102 Cl61 117.4(9)

loop_
_geom_bond_atom_site_label_1
_geom_bond_atom_site_label_2
_geom_bond_distance
O1 C1 1.157(4)
O2 C2 1.157(4)
O3 C3 1.144(4)
O4 C4 1.151(4)
O5 C13 1.450(4)
O5 C14 1.453(4)
C1 W 1.986(3)
C2 W 1.986(3)
C3 W 2.036(3)
C4 W 2.021(4)
C12 C11 1.201(4)
C12 P4 1.770(3)
C11 C10 1.438(4)
C10 C9 1.395(4)
C10 C8 1.430(4)
C9 C5 1.412(4)
C9 P2 1.830(3)
C5 C6 1.375(4)
C5 P1 1.816(3)
C6 C7 1.405(4)
C6 C13 1.523(4)
C7 C8 1.392(4)
C7 C14 1.548(4)
C8 P3 1.852(3)
C13 C15 1.506(5)
C14 C16 1.508(5)
C15 C16 1.310(5)
C20 C25 1.387(5)
C20 C21 1.388(5)
C20 P1 1.812(3)
C21 C22 1.393(5)
C22 C23 1.382(6)
C23 C24 1.375(6)
C24 C25 1.388(5)
C30 C31 1.384(5)
C30 C35 1.392(5)
C30 P1 1.819(3)
C31 C32 1.398(5)
C32 C33 1.369(7)
C33 C34 1.366(6)
C34 C35 1.383(5)
C40 C45 1.387(5)
C40 C41 1.391(5)
C40 P2 1.808(3)
C41 C42 1.385(5)
C42 C43 1.373(6)
C43 C44 1.372(6)
C44 C45 1.377(5)
C50 C51 1.384(4)
C50 C55 1.395(4)
C50 P3 1.833(3)
C51 C52 1.389(5)
C52 C53 1.372(5)
C53 C54 1.383(5)
C54 C55 1.382(5)
C60 C61 1.392(4)
C60 C65 1.393(4)
C60 P3 1.845(3)
C61 C62 1.384(5)
C62 C63 1.376(6)
C63 C64 1.377(5)
C64 C65 1.377(5)
C70 C75 1.361(5)
C70 C71 1.381(5)
C70 P4 1.825(3)
C71 C72 1.385(5)
C72 C73 1.363(6)
C73 C74 1.372(6)
C74 C75 1.404(6)
C80 C85 1.388(4)
C80 C81 1.403(5)
C80 P4 1.815(3)
C81 C82 1.375(5)
C82 C83 1.381(5)
C83 C84 1.378(5)
C84 C85 1.388(5)
C90 C91 1.382(5)
C90 C95 1.390(4)
C90 P2 1.804(3)
C91 C92 1.387(5)
C92 C93 1.368(5)
C93 C94 1.385(5)
C94 C95 1.376(5)
Cl1 Pt 2.3497(9)
Cl2 Pt 2.3585(8)
P1 Pt 2.2074(8)
P2 Pt 2.2139(8)
P3 W 2.5444(8)
P4 W 2.5078(8)
C100 Cl10 1.737(4)
C100 Cl11 1.763(4)
C101 Cl50 1.717(17)
C101 Cl51 1.793(17)
C102 Cl60 1.612(12)
C102 Cl61 1.696(12)

loop_
_geom_torsion_atom_site_label_1
_geom_torsion_atom_site_label_2
_geom_torsion_atom_site_label_3
_geom_torsion_atom_site_label_4
_geom_torsion
P4 C12 C11 C10 13.1(12)
C12 C11 C10 C9 139.3(7)
C12 C11 C10 C8 -31.5(9)
C8 C10 C9 C5 7.5(5)
C11 C10 C9 C5 -162.5(3)
C8 C10 C9 P2 -168.4(2)
C11 C10 C9 P2 21.5(4)
C10 C9 C5 C6 0.8(5)
P2 C9 C5 C6 177.0(2)
C10 C9 C5 P1 178.2(2)
P2 C9 C5 P1 -5.5(3)
C9 C5 C6 C7 -6.3(5)
P1 C5 C6 C7 176.4(2)
C9 C5 C6 C13 172.8(3)
P1 C5 C6 C13 -4.5(5)
C5 C6 C7 C8 3.7(5)
C13 C6 C7 C8 -175.6(3)
C5 C6 C7 C14 179.6(3)
C13 C6 C7 C14 0.3(3)
C6 C7 C8 C10 4.3(5)
C14 C7 C8 C10 -170.1(4)
C6 C7 C8 P3 175.4(2)
C14 C7 C8 P3 1.0(5)
C9 C10 C8 C7 -9.8(4)
C11 C10 C8 C7 160.9(3)
C9 C10 C8 P3 179.0(2)
C11 C10 C8 P3 -10.3(4)
C14 O5 C13 C15 50.9(3)
C14 O5 C13 C6 -58.5(3)
C5 C6 C13 O5 -143.0(4)
C7 C6 C13 O5 36.2(3)
C5 C6 C13 C15 112.0(4)
C7 C6 C13 C15 -68.8(3)
C13 O5 C14 C16 -50.4(3)
C13 O5 C14 C7 58.6(3)
C8 C7 C14 O5 138.4(4)
C6 C7 C14 O5 -36.7(3)
C8 C7 C14 C16 -117.2(4)
C6 C7 C14 C16 67.8(3)
O5 C13 C15 C16 -33.3(4)
C6 C13 C15 C16 69.6(4)
C13 C15 C16 C14 0.4(4)
O5 C14 C16 C15 32.6(4)
C7 C14 C16 C15 -69.9(4)
C25 C20 C21 C22 -0.8(6)
P1 C20 C21 C22 -179.0(3)
C20 C21 C22 C23 0.1(7)
C21 C22 C23 C24 1.1(7)
C22 C23 C24 C25 -1.6(7)
C21 C20 C25 C24 0.3(5)
P1 C20 C25 C24 178.4(3)
C23 C24 C25 C20 0.9(6)
C35 C30 C31 C32 -0.3(6)
P1 C30 C31 C32 -178.6(3)
C30 C31 C32 C33 0.2(6)
C31 C32 C33 C34 0.7(7)
C32 C33 C34 C35 -1.6(7)
C33 C34 C35 C30 1.5(6)
C31 C30 C35 C34 -0.6(6)
P1 C30 C35 C34 177.9(3)
C45 C40 C41 C42 -1.6(5)
P2 C40 C41 C42 171.1(3)
C40 C41 C42 C43 -1.1(6)
C41 C42 C43 C44 3.1(6)
C42 C43 C44 C45 -2.2(6)
C43 C44 C45 C40 -0.5(6)
C41 C40 C45 C44 2.5(5)
P2 C40 C45 C44 -170.8(3)
C55 C50 C51 C52 -3.3(5)
P3 C50 C51 C52 178.6(3)
C50 C51 C52 C53 1.6(5)
C51 C52 C53 C54 0.9(6)
C52 C53 C54 C55 -1.7(6)
C53 C54 C55 C50 -0.1(6)
C51 C50 C55 C54 2.5(5)
P3 C50 C55 C54 -179.4(3)
C65 C60 C61 C62 -1.3(5)
P3 C60 C61 C62 -179.1(3)
C60 C61 C62 C63 0.5(6)
C61 C62 C63 C64 0.6(6)
C62 C63 C64 C65 -0.8(6)
C63 C64 C65 C60 0.0(5)
C61 C60 C65 C64 1.1(5)
P3 C60 C65 C64 179.1(3)
C75 C70 C71 C72 0.6(6)
P4 C70 C71 C72 -173.9(3)
C70 C71 C72 C73 -0.8(6)
C71 C72 C73 C74 -0.1(7)
C72 C73 C74 C75 1.1(8)
C71 C70 C75 C74 0.5(7)
P4 C70 C75 C74 174.8(4)
C73 C74 C75 C70 -1.3(9)
C85 C80 C81 C82 0.2(5)
P4 C80 C81 C82 180.0(3)
C80 C81 C82 C83 -0.5(5)
C81 C82 C83 C84 0.3(6)
C82 C83 C84 C85 0.0(6)
C83 C84 C85 C80 -0.3(6)
C81 C80 C85 C84 0.1(5)
P4 C80 C85 C84 -179.6(3)
C95 C90 C91 C92 1.5(6)
P2 C90 C91 C92 174.6(3)
C90 C91 C92 C93 -1.5(7)
C91 C92 C93 C94 0.4(6)
C92 C93 C94 C95 0.7(6)
C93 C94 C95 C90 -0.6(5)
C91 C90 C95 C94 -0.5(5)
P2 C90 C95 C94 -173.4(3)
C25 C20 P1 C5 10.1(3)
C21 C20 P1 C5 -171.8(3)
C25 C20 P1 C30 121.6(3)
C21 C20 P1 C30 -60.2(3)
C25 C20 P1 Pt -109.0(3)
C21 C20 P1 Pt 69.1(3)
C6 C5 P1 C20 66.4(3)
C9 C5 P1 C20 -110.9(3)
C6 C5 P1 C30 -47.6(3)
C9 C5 P1 C30 135.1(3)
C6 C5 P1 Pt -169.3(2)
C9 C5 P1 Pt 13.4(3)
C31 C30 P1 C20 -5.3(4)
C35 C30 P1 C20 176.3(3)
C31 C30 P1 C5 106.6(3)
C35 C30 P1 C5 -71.8(3)
C31 C30 P1 Pt -135.8(3)
C35 C30 P1 Pt 45.8(3)
C91 C90 P2 C40 50.5(3)
C95 C90 P2 C40 -136.7(3)
C91 C90 P2 C9 161.1(3)
C95 C90 P2 C9 -26.0(3)
C91 C90 P2 Pt -79.2(3)
C95 C90 P2 Pt 93.7(3)
C45 C40 P2 C90 -167.8(3)
C41 C40 P2 C90 19.3(3)
C45 C40 P2 C9 78.9(3)
C41 C40 P2 C9 -94.0(3)
C45 C40 P2 Pt -38.0(3)
C41 C40 P2 Pt 149.1(3)
C10 C9 P2 C90 -65.3(3)
C5 C9 P2 C90 118.6(2)
C10 C9 P2 C40 50.2(3)
C5 C9 P2 C40 -125.9(2)
C10 C9 P2 Pt 171.2(2)
C5 C9 P2 Pt -4.9(3)
C51 C50 P3 C60 127.8(3)
C55 C50 P3 C60 -50.3(3)
C51 C50 P3 C8 -123.3(3)
C55 C50 P3 C8 58.6(3)
C51 C50 P3 W 0.7(3)
C55 C50 P3 W -177.4(2)
C61 C60 P3 C50 104.0(3)
C65 C60 P3 C50 -73.9(3)
C61 C60 P3 C8 -2.5(3)
C65 C60 P3 C8 179.7(2)
C61 C60 P3 W -127.2(3)
C65 C60 P3 W 54.9(3)
C7 C8 P3 C50 30.9(3)
C10 C8 P3 C50 -158.5(2)
C7 C8 P3 C60 134.0(3)
C10 C8 P3 C60 -55.4(3)
C7 C8 P3 W -98.1(3)
C10 C8 P3 W 72.5(3)
C11 C12 P4 C80 118.8(5)
C11 C12 P4 C70 -131.8(5)
C11 C12 P4 W -11.2(6)
C85 C80 P4 C12 19.3(3)
C81 C80 P4 C12 -160.5(3)
C85 C80 P4 C70 -91.2(3)
C81 C80 P4 C70 89.0(3)
C85 C80 P4 W 133.9(2)
C81 C80 P4 W -45.9(3)
C75 C70 P4 C12 17.5(4)
C71 C70 P4 C12 -168.1(3)
C75 C70 P4 C80 126.2(4)
C71 C70 P4 C80 -59.4(3)
C75 C70 P4 W -93.9(4)
C71 C70 P4 W 80.4(3)
C20 P1 Pt P2 105.08(13)
C5 P1 Pt P2 -12.50(11)
C30 P1 Pt P2 -128.32(13)
C20 P1 Pt Cl1 -75.69(13)
C5 P1 Pt Cl1 166.73(11)
C30 P1 Pt Cl1 50.91(13)
C20 P1 Pt Cl2 149.5(10)
C5 P1 Pt Cl2 31.9(10)
C30 P1 Pt Cl2 -83.9(10)
C90 P2 Pt P1 -108.57(12)
C40 P2 Pt P1 123.84(12)
C9 P2 Pt P1 10.17(11)
C90 P2 Pt Cl1 -137.3(11)
C40 P2 Pt Cl1 95.1(12)
C9 P2 Pt Cl1 -18.6(12)
C90 P2 Pt Cl2 72.71(12)
C40 P2 Pt Cl2 -54.88(12)
C9 P2 Pt Cl2 -168.55(11)
O2 C2 W C1 -133(10)
O2 C2 W C4 -47(10)
O2 C2 W C3 136(10)
O2 C2 W P4 40(10)
O2 C2 W P3 32(11)
O1 C1 W C2 52(6)
O1 C1 W C4 -38(6)
O1 C1 W C3 144(6)
O1 C1 W P4 -23(7)
O1 C1 W P3 -127(6)
O4 C4 W C2 -120(6)
O4 C4 W C1 -30(5)
O4 C4 W C3 4(7)
O4 C4 W P4 152(6)
O4 C4 W P3 64(6)
O3 C3 W C2 102(10)
O3 C3 W C1 12(10)
O3 C3 W C4 -22(11)
O3 C3 W P4 -170(10)
O3 C3 W P3 -82(10)
C12 P4 W C2 -138.29(15)
C80 P4 W C2 106.30(16)
C70 P4 W C2 -24.50(16)
C12 P4 W C1 -63.6(8)
C80 P4 W C1 -179(9)
C70 P4 W C1 50.2(8)
C12 P4 W C4 -48.31(14)
C80 P4 W C4 -163.72(16)
C70 P4 W C4 65.48(16)
C12 P4 W C3 129.83(14)
C80 P4 W C3 14.42(16)
C70 P4 W C3 -116.39(15)
C12 P4 W P3 41.14(11)
C80 P4 W P3 -74.27(13)
C70 P4 W P3 154.93(13)
C50 P3 W C2 163.4(14)
C60 P3 W C2 45.4(14)
C8 P3 W C2 -76.6(14)
C50 P3 W C1 -31.43(15)
C60 P3 W C1 -149.46(15)
C8 P3 W C1 88.50(14)
C50 P3 W C4 -117.38(15)
C60 P3 W C4 124.59(15)
C8 P3 W C4 2.55(14)
C50 P3 W C3 59.63(15)
C60 P3 W C3 -58.40(14)
C8 P3 W C3 179.56(14)
C50 P3 W P4 155.68(12)
C60 P3 W P4 37.65(12)
C8 P3 W P4 -84.39(11)
